data_7012639
loop_
_publ_author_name
'Henderson, Kenneth W.'
'Honeyman, Gordon W.'
'Kennedy, Alan R.'
'Mulvey, Robert E.'
'Parkinson, John A.'
'Sherrington, David C.'

_publ_section_title
;
 Magnesium aryloxides: synthesis, structure, solution behavior and
 magnesiate ion formation
;
_journal_issue 7
_journal_name_full 'Dalton Transactions'
_journal_page_first 1365
_journal_paper_doi 10.1039/b212608g
_journal_year 2003
_chemical_formula_sum 'C47 H78 Mg2 N2 O2'
_chemical_formula_weight 751.73
_space_group_IT_number 19
_symmetry_cell_setting orthorhombic
_symmetry_space_group_name_Hall 'P 2ac 2ab'
_symmetry_space_group_name_H-M 'P 21 21 21'
_atom_sites_solution_hydrogens geom
_atom_sites_solution_primary direct
_atom_sites_solution_secondary difmap
_audit_creation_method SHELXL-97
_cell_angle_alpha 90.00
_cell_angle_beta 90.00
_cell_angle_gamma 90.00
_cell_formula_units_Z 4
_cell_length_a 12.88850(10)
_cell_length_b 15.4780(2)
_cell_length_c 22.8343(3)
_cell_measurement_reflns_used 5742
_cell_measurement_temperature 123(2)
_cell_measurement_theta_max 27.48
_cell_measurement_theta_min 2.91
_cell_volume 4555.17(9)
_computing_structure_refinement 'SHELXL-97 (Sheldrick, 1997)'
_computing_structure_solution SHELXS
_diffrn_ambient_temperature 123(2)
_diffrn_measured_fraction_theta_full 0.998
_diffrn_measured_fraction_theta_max 0.998
_diffrn_measurement_device_type 'Nonius Kappa CCD'
_diffrn_measurement_method 'phi and omega scans to fill Ewald sphere'
_diffrn_radiation_monochromator graphite
_diffrn_radiation_source 'fine-focus sealed tube'
_diffrn_radiation_type MoK\a
_diffrn_radiation_wavelength 0.71073
_diffrn_reflns_av_R_equivalents 0.046
_diffrn_reflns_av_sigmaI/netI 0.0378
_diffrn_reflns_limit_h_max 16
_diffrn_reflns_limit_h_min -16
_diffrn_reflns_limit_k_max 20
_diffrn_reflns_limit_k_min -20
_diffrn_reflns_limit_l_max 29
_diffrn_reflns_limit_l_min -29
_diffrn_reflns_number 52199
_diffrn_reflns_theta_full 27.49
_diffrn_reflns_theta_max 27.49
_diffrn_reflns_theta_min 2.98
_diffrn_standards_decay_% 0
_diffrn_standards_number 0
_exptl_absorpt_coefficient_mu 0.090
_exptl_absorpt_correction_type none
_exptl_absorpt_process_details 'usual scalepack treatment'
_exptl_crystal_colour colourless
_exptl_crystal_density_diffrn 1.096
_exptl_crystal_density_method 'not measured'
_exptl_crystal_description 'plate like fragment from big prism'
_exptl_crystal_F_000 1656
_exptl_crystal_size_max 0.45
_exptl_crystal_size_mid 0.30
_exptl_crystal_size_min 0.08
_refine_diff_density_max 0.172
_refine_diff_density_min -0.176
_refine_diff_density_rms 0.035
_refine_ls_abs_structure_details 'Flack H D (1983), Acta Cryst. A39, 876-881'
_refine_ls_abs_structure_Flack -0.06(13)
_refine_ls_extinction_method none
_refine_ls_goodness_of_fit_ref 1.046
_refine_ls_hydrogen_treatment calc
_refine_ls_matrix_type full
_refine_ls_number_parameters 499
_refine_ls_number_reflns 10408
_refine_ls_number_restraints 0
_refine_ls_restrained_S_all 1.046
_refine_ls_R_factor_all 0.0548
_refine_ls_R_factor_gt 0.0388
_refine_ls_shift/su_max 0.000
_refine_ls_shift/su_mean 0.000
_refine_ls_structure_factor_coef Fsqd
_refine_ls_weighting_details 'calc w=1/[\s^2^(Fo^2^)+(0.0276P)^2^+1.1826P] where P=(Fo^2^+2Fc^2^)/3'
_refine_ls_weighting_scheme calc
_refine_ls_wR_factor_gt 0.0747
_refine_ls_wR_factor_ref 0.0809
_reflns_number_gt 8815
_reflns_number_total 10408
_reflns_threshold_expression >2sigma(I)
_cod_data_source_file b212608g.txt
_cod_data_source_block hend13
_cod_original_sg_symbol_H-M P212121
_cod_database_code 7012639

loop_
_symmetry_equiv_pos_as_xyz
'x, y, z'
'-x+1/2, -y, z+1/2'
'x+1/2, -y+1/2, -z'
'-x, y+1/2, -z+1/2'

loop_
_atom_site_label
_atom_site_type_symbol
_atom_site_fract_x
_atom_site_fract_y
_atom_site_fract_z
_atom_site_U_iso_or_equiv
_atom_site_adp_type
_atom_site_occupancy
_atom_site_symmetry_multiplicity
_atom_site_calc_flag
_atom_site_refinement_flags
_atom_site_disorder_assembly
_atom_site_disorder_group
Mg1 Mg 0.37479(4) 0.07497(3) 0.24922(2) 0.02139(11) Uani 1 1 d . . .
Mg2 Mg 0.18865(4) 0.10895(3) 0.18529(2) 0.02245(11) Uani 1 1 d . . .
O1 O 0.47767(8) 0.03477(7) 0.29721(4) 0.0226(2) Uani 1 1 d . . .
O2 O 0.06664(8) 0.10868(7) 0.14496(5) 0.0247(2) Uani 1 1 d . . .
N1 N 0.24354(10) 0.15307(8) 0.26597(6) 0.0222(3) Uani 1 1 d . . .
N2 N 0.32650(10) 0.04657(8) 0.16410(5) 0.0227(3) Uani 1 1 d . . .
C1 C 0.14809(15) 0.02758(11) 0.30336(8) 0.0354(4) Uani 1 1 d . . .
H1A H 0.1121 0.0204 0.2659 0.053 Uiso 1 1 calc R . .
H1B H 0.1038 0.0063 0.3351 0.053 Uiso 1 1 calc R . .
H1C H 0.2131 -0.0053 0.3028 0.053 Uiso 1 1 calc R . .
C2 C 0.17172(12) 0.12237(10) 0.31309(7) 0.0262(3) Uani 1 1 d . . .
H2 H 0.2083 0.1282 0.3515 0.031 Uiso 1 1 calc R . .
C3 C 0.06995(14) 0.17249(13) 0.31676(9) 0.0392(4) Uani 1 1 d . . .
H3A H 0.0848 0.2338 0.3235 0.059 Uiso 1 1 calc R . .
H3B H 0.0281 0.1499 0.3492 0.059 Uiso 1 1 calc R . .
H3C H 0.0317 0.1660 0.2799 0.059 Uiso 1 1 calc R . .
C4 C 0.33660(14) 0.27829(11) 0.22407(8) 0.0323(4) Uani 1 1 d . . .
H4A H 0.3989 0.2429 0.2186 0.048 Uiso 1 1 calc R . .
H4B H 0.3569 0.3384 0.2312 0.048 Uiso 1 1 calc R . .
H4C H 0.2935 0.2752 0.1888 0.048 Uiso 1 1 calc R . .
C5 C 0.27541(12) 0.24468(10) 0.27618(7) 0.0258(4) Uani 1 1 d . . .
H5 H 0.2110 0.2803 0.2798 0.031 Uiso 1 1 calc R . .
C6 C 0.33813(14) 0.25600(12) 0.33249(8) 0.0335(4) Uani 1 1 d . . .
H6A H 0.2956 0.2390 0.3662 0.050 Uiso 1 1 calc R . .
H6B H 0.3587 0.3167 0.3366 0.050 Uiso 1 1 calc R . .
H6C H 0.4003 0.2196 0.3308 0.050 Uiso 1 1 calc R . .
C7 C 0.25150(13) -0.09686(11) 0.18430(8) 0.0338(4) Uani 1 1 d . . .
H7A H 0.2733 -0.0959 0.2254 0.051 Uiso 1 1 calc R . .
H7B H 0.2486 -0.1568 0.1705 0.051 Uiso 1 1 calc R . .
H7C H 0.1827 -0.0704 0.1807 0.051 Uiso 1 1 calc R . .
C8 C 0.32890(13) -0.04641(10) 0.14752(7) 0.0258(3) Uani 1 1 d . . .
H8 H 0.3068 -0.0510 0.1056 0.031 Uiso 1 1 calc R . .
C9 C 0.43505(13) -0.08909(11) 0.15314(9) 0.0335(4) Uani 1 1 d . . .
H9A H 0.4847 -0.0595 0.1276 0.050 Uiso 1 1 calc R . .
H9B H 0.4299 -0.1499 0.1416 0.050 Uiso 1 1 calc R . .
H9C H 0.4588 -0.0852 0.1938 0.050 Uiso 1 1 calc R . .
C10 C 0.31604(15) 0.08790(12) 0.05611(7) 0.0330(4) Uani 1 1 d . . .
H10A H 0.3503 0.0374 0.0389 0.050 Uiso 1 1 calc R . .
H10B H 0.3263 0.1381 0.0306 0.050 Uiso 1 1 calc R . .
H10C H 0.2416 0.0763 0.0602 0.050 Uiso 1 1 calc R . .
C11 C 0.36263(13) 0.10642(11) 0.11640(7) 0.0270(3) Uani 1 1 d . . .
H11 H 0.3353 0.1646 0.1276 0.032 Uiso 1 1 calc R . .
C12 C 0.48037(14) 0.11834(13) 0.11100(9) 0.0414(5) Uani 1 1 d . . .
H12A H 0.5097 0.1310 0.1496 0.062 Uiso 1 1 calc R . .
H12B H 0.4951 0.1664 0.0843 0.062 Uiso 1 1 calc R . .
H12C H 0.5115 0.0652 0.0956 0.062 Uiso 1 1 calc R . .
C13 C 0.55377(11) 0.01649(9) 0.33533(7) 0.0205(3) Uani 1 1 d . . .
C14 C 0.53250(12) -0.03453(10) 0.38623(7) 0.0211(3) Uani 1 1 d . . .
C15 C 0.61239(13) -0.04905(10) 0.42618(7) 0.0268(4) Uani 1 1 d . . .
H15 H 0.5985 -0.0820 0.4604 0.032 Uiso 1 1 calc R . .
C16 C 0.71116(13) -0.01693(11) 0.41744(7) 0.0295(4) Uani 1 1 d . . .
H16 H 0.7639 -0.0266 0.4458 0.035 Uiso 1 1 calc R . .
C17 C 0.73263(12) 0.02946(10) 0.36706(7) 0.0275(4) Uani 1 1 d . . .
H17 H 0.8012 0.0499 0.3608 0.033 Uiso 1 1 calc R . .
C18 C 0.65684(12) 0.04700(10) 0.32537(7) 0.0225(3) Uani 1 1 d . . .
C19 C 0.42430(12) -0.07198(10) 0.39830(7) 0.0234(3) Uani 1 1 d . . .
C20 C 0.39005(13) -0.13010(11) 0.34704(7) 0.0283(4) Uani 1 1 d . . .
H20A H 0.3921 -0.0969 0.3105 0.042 Uiso 1 1 calc R . .
H20B H 0.3192 -0.1507 0.3540 0.042 Uiso 1 1 calc R . .
H20C H 0.4371 -0.1797 0.3440 0.042 Uiso 1 1 calc R . .
C21 C 0.34716(13) 0.00185(11) 0.40917(7) 0.0284(4) Uani 1 1 d . . .
H21A H 0.3665 0.0327 0.4450 0.043 Uiso 1 1 calc R . .
H21B H 0.2771 -0.0219 0.4135 0.043 Uiso 1 1 calc R . .
H21C H 0.3487 0.0419 0.3760 0.043 Uiso 1 1 calc R . .
C22 C 0.42153(14) -0.12967(11) 0.45321(7) 0.0288(4) Uani 1 1 d . . .
H22A H 0.4718 -0.1768 0.4488 0.043 Uiso 1 1 calc R . .
H22B H 0.3518 -0.1538 0.4580 0.043 Uiso 1 1 calc R . .
H22C H 0.4393 -0.0951 0.4877 0.043 Uiso 1 1 calc R . .
C23 C 0.68612(12) 0.09626(10) 0.26916(7) 0.0260(3) Uani 1 1 d . . .
C24 C 0.62358(14) 0.18057(11) 0.26361(8) 0.0341(4) Uani 1 1 d . . .
H24A H 0.5493 0.1672 0.2630 0.051 Uiso 1 1 calc R . .
H24B H 0.6427 0.2101 0.2272 0.051 Uiso 1 1 calc R . .
H24C H 0.6389 0.2181 0.2970 0.051 Uiso 1 1 calc R . .
C25 C 0.66877(13) 0.03716(12) 0.21601(7) 0.0318(4) Uani 1 1 d . . .
H25A H 0.7136 -0.0138 0.2193 0.048 Uiso 1 1 calc R . .
H25B H 0.6857 0.0687 0.1800 0.048 Uiso 1 1 calc R . .
H25C H 0.5960 0.0189 0.2148 0.048 Uiso 1 1 calc R . .
C26 C 0.80107(13) 0.12302(12) 0.26783(8) 0.0363(4) Uani 1 1 d . . .
H26A H 0.8156 0.1618 0.3007 0.054 Uiso 1 1 calc R . .
H26B H 0.8161 0.1528 0.2309 0.054 Uiso 1 1 calc R . .
H26C H 0.8448 0.0714 0.2710 0.054 Uiso 1 1 calc R . .
C27 C -0.02231(12) 0.12706(10) 0.11751(7) 0.0215(3) Uani 1 1 d . . .
C28 C -0.04743(12) 0.21428(10) 0.10266(7) 0.0242(3) Uani 1 1 d . . .
C29 C -0.14443(13) 0.23066(11) 0.07803(7) 0.0300(4) Uani 1 1 d . . .
H29 H -0.1627 0.2885 0.0688 0.036 Uiso 1 1 calc R . .
C30 C -0.21483(14) 0.16545(12) 0.06665(8) 0.0323(4) Uani 1 1 d . . .
H30 H -0.2815 0.1788 0.0514 0.039 Uiso 1 1 calc R . .
C31 C -0.18746(13) 0.08086(11) 0.07760(7) 0.0283(4) Uani 1 1 d . . .
H31 H -0.2351 0.0361 0.0682 0.034 Uiso 1 1 calc R . .
C32 C -0.09184(12) 0.05898(10) 0.10213(7) 0.0231(3) Uani 1 1 d . . .
C33 C 0.02911(13) 0.28915(10) 0.11290(7) 0.0265(4) Uani 1 1 d . . .
C34 C 0.13361(14) 0.27132(11) 0.08281(8) 0.0312(4) Uani 1 1 d . . .
H34A H 0.1828 0.3173 0.0927 0.047 Uiso 1 1 calc R . .
H34B H 0.1237 0.2696 0.0403 0.047 Uiso 1 1 calc R . .
H34C H 0.1610 0.2157 0.0962 0.047 Uiso 1 1 calc R . .
C35 C 0.04433(15) 0.30543(12) 0.17881(8) 0.0349(4) Uani 1 1 d . . .
H35A H 0.0933 0.3531 0.1844 0.052 Uiso 1 1 calc R . .
H35B H 0.0718 0.2531 0.1974 0.052 Uiso 1 1 calc R . .
H35C H -0.0224 0.3204 0.1966 0.052 Uiso 1 1 calc R . .
C36 C -0.00961(15) 0.37473(11) 0.08662(8) 0.0375(4) Uani 1 1 d . . .
H36A H -0.0759 0.3905 0.1047 0.056 Uiso 1 1 calc R . .
H36B H -0.0192 0.3679 0.0443 0.056 Uiso 1 1 calc R . .
H36C H 0.0415 0.4203 0.0941 0.056 Uiso 1 1 calc R . .
C37 C -0.06321(12) -0.03691(10) 0.11111(7) 0.0247(3) Uani 1 1 d . . .
C38 C -0.14777(14) -0.09803(12) 0.08819(8) 0.0352(4) Uani 1 1 d . . .
H38A H -0.2122 -0.0882 0.1099 0.053 Uiso 1 1 calc R . .
H38B H -0.1254 -0.1580 0.0935 0.053 Uiso 1 1 calc R . .
H38C H -0.1596 -0.0869 0.0465 0.053 Uiso 1 1 calc R . .
C39 C 0.03601(13) -0.05828(11) 0.07638(8) 0.0301(4) Uani 1 1 d . . .
H39A H 0.0561 -0.1183 0.0839 0.045 Uiso 1 1 calc R . .
H39B H 0.0921 -0.0197 0.0888 0.045 Uiso 1 1 calc R . .
H39C H 0.0229 -0.0504 0.0344 0.045 Uiso 1 1 calc R . .
C40 C -0.04875(13) -0.05712(11) 0.17655(7) 0.0278(4) Uani 1 1 d . . .
H40A H -0.1160 -0.0537 0.1965 0.042 Uiso 1 1 calc R . .
H40B H -0.0008 -0.0151 0.1939 0.042 Uiso 1 1 calc R . .
H40C H -0.0202 -0.1155 0.1810 0.042 Uiso 1 1 calc R . .
C41 C -0.0612(2) 0.1098(2) 0.47830(13) 0.0838(9) Uani 1 1 d . . .
H41A H -0.0338 0.0522 0.4695 0.126 Uiso 1 1 calc R . .
H41B H -0.0898 0.1355 0.4425 0.126 Uiso 1 1 calc R . .
H41C H -0.1160 0.1051 0.5079 0.126 Uiso 1 1 calc R . .
C42 C 0.02487(16) 0.16623(13) 0.50133(8) 0.0397(5) Uani 1 1 d . . .
C43 C 0.12763(17) 0.14505(12) 0.49257(9) 0.0422(5) Uani 1 1 d . . .
H43 H 0.1447 0.0955 0.4699 0.051 Uiso 1 1 calc R . .
C44 C 0.20527(18) 0.19428(16) 0.51596(10) 0.0563(6) Uani 1 1 d . . .
H44 H 0.2756 0.1781 0.5099 0.068 Uiso 1 1 calc R . .
C45 C 0.1828(2) 0.26680(17) 0.54805(11) 0.0650(7) Uani 1 1 d . . .
H45 H 0.2372 0.3001 0.5648 0.078 Uiso 1 1 calc R . .
C46 C 0.0815(3) 0.29091(14) 0.55584(9) 0.0598(7) Uani 1 1 d . . .
H46 H 0.0655 0.3418 0.5772 0.072 Uiso 1 1 calc R . .
C47 C 0.00295(18) 0.24118(14) 0.53263(9) 0.0478(5) Uani 1 1 d . . .
H47 H -0.0672 0.2583 0.5381 0.057 Uiso 1 1 calc R . .

loop_
_atom_site_aniso_label
_atom_site_aniso_U_11
_atom_site_aniso_U_22
_atom_site_aniso_U_33
_atom_site_aniso_U_23
_atom_site_aniso_U_13
_atom_site_aniso_U_12
Mg1 0.0201(2) 0.0235(3) 0.0205(2) -0.0004(2) -0.0031(2) 0.0029(2)
Mg2 0.0204(3) 0.0248(3) 0.0222(3) -0.0002(2) -0.0037(2) 0.0026(2)
O1 0.0188(5) 0.0282(6) 0.0207(5) 0.0024(4) -0.0027(5) 0.0012(5)
O2 0.0219(6) 0.0241(6) 0.0281(6) 0.0003(5) -0.0068(5) 0.0010(5)
N1 0.0210(7) 0.0231(7) 0.0223(7) -0.0011(5) -0.0019(6) 0.0009(5)
N2 0.0237(7) 0.0234(7) 0.0211(6) -0.0008(5) -0.0020(6) 0.0030(5)
C1 0.0402(10) 0.0360(10) 0.0300(9) 0.0062(8) -0.0029(8) -0.0085(8)
C2 0.0249(8) 0.0320(9) 0.0217(8) 0.0020(7) -0.0015(7) 0.0005(7)
C3 0.0255(9) 0.0476(11) 0.0444(11) 0.0115(9) 0.0085(9) 0.0046(8)
C4 0.0326(10) 0.0259(9) 0.0383(10) -0.0031(7) 0.0030(8) -0.0021(7)
C5 0.0221(8) 0.0228(8) 0.0325(9) -0.0067(7) -0.0008(7) 0.0023(6)
C6 0.0292(9) 0.0348(10) 0.0364(10) -0.0109(8) -0.0018(8) -0.0020(7)
C7 0.0285(9) 0.0286(9) 0.0442(10) 0.0019(8) -0.0028(8) 0.0008(7)
C8 0.0302(9) 0.0251(8) 0.0221(8) -0.0017(6) -0.0034(7) 0.0017(7)
C9 0.0302(9) 0.0257(9) 0.0445(11) -0.0056(8) 0.0042(8) 0.0035(7)
C10 0.0377(10) 0.0387(10) 0.0227(8) 0.0031(7) 0.0004(8) 0.0007(8)
C11 0.0289(9) 0.0265(8) 0.0256(8) 0.0015(7) -0.0013(7) 0.0039(7)
C12 0.0335(10) 0.0468(11) 0.0440(11) 0.0121(9) -0.0011(9) -0.0050(9)
C13 0.0220(8) 0.0184(7) 0.0212(8) -0.0040(6) -0.0019(6) 0.0033(6)
C14 0.0223(8) 0.0195(7) 0.0215(8) -0.0044(6) -0.0014(7) 0.0039(6)
C15 0.0305(9) 0.0265(8) 0.0234(8) 0.0013(7) -0.0036(7) 0.0043(7)
C16 0.0247(9) 0.0342(9) 0.0298(9) 0.0002(7) -0.0107(7) 0.0044(7)
C17 0.0186(8) 0.0300(9) 0.0340(10) -0.0025(7) -0.0032(7) 0.0021(7)
C18 0.0231(8) 0.0204(7) 0.0240(8) -0.0037(6) 0.0001(7) 0.0023(6)
C19 0.0249(8) 0.0248(8) 0.0206(8) 0.0009(6) -0.0002(7) -0.0006(7)
C20 0.0305(9) 0.0300(9) 0.0245(8) -0.0014(7) -0.0008(7) -0.0053(7)
C21 0.0261(9) 0.0337(9) 0.0255(9) 0.0004(7) 0.0008(7) 0.0019(7)
C22 0.0331(9) 0.0303(9) 0.0231(8) 0.0019(7) -0.0004(7) -0.0017(8)
C23 0.0213(8) 0.0287(8) 0.0280(8) 0.0020(6) 0.0003(7) -0.0014(7)
C24 0.0333(10) 0.0277(9) 0.0412(11) 0.0075(7) 0.0010(9) -0.0035(8)
C25 0.0251(9) 0.0436(10) 0.0266(9) -0.0026(8) 0.0053(7) -0.0031(8)
C26 0.0266(9) 0.0438(10) 0.0383(10) 0.0024(8) 0.0019(8) -0.0086(8)
C27 0.0189(7) 0.0295(8) 0.0162(7) 0.0000(6) 0.0002(6) 0.0023(6)
C28 0.0269(9) 0.0291(9) 0.0166(8) -0.0008(6) 0.0017(7) 0.0056(7)
C29 0.0304(10) 0.0352(9) 0.0244(8) 0.0049(7) 0.0026(7) 0.0091(7)
C30 0.0221(9) 0.0473(11) 0.0274(9) 0.0052(8) -0.0036(7) 0.0044(8)
C31 0.0241(8) 0.0418(10) 0.0189(8) 0.0010(7) -0.0001(7) -0.0045(8)
C32 0.0221(8) 0.0313(9) 0.0158(7) -0.0012(6) 0.0026(6) 0.0006(6)
C33 0.0320(9) 0.0225(8) 0.0250(8) -0.0014(7) -0.0013(7) 0.0044(7)
C34 0.0344(10) 0.0261(8) 0.0330(9) 0.0018(7) 0.0003(8) -0.0029(7)
C35 0.0462(11) 0.0318(9) 0.0268(9) -0.0040(7) -0.0050(9) 0.0037(8)
C36 0.0471(11) 0.0258(9) 0.0396(10) 0.0004(8) -0.0101(9) 0.0043(8)
C37 0.0239(8) 0.0277(8) 0.0226(8) -0.0004(7) 0.0008(7) -0.0032(7)
C38 0.0344(10) 0.0365(10) 0.0348(10) -0.0014(8) -0.0019(8) -0.0088(8)
C39 0.0309(9) 0.0271(9) 0.0323(9) -0.0032(7) 0.0045(8) 0.0001(7)
C40 0.0278(9) 0.0275(8) 0.0281(9) 0.0027(7) 0.0011(7) -0.0019(7)
C41 0.0672(18) 0.115(2) 0.0695(18) -0.0248(17) -0.0141(15) -0.0174(17)
C42 0.0468(12) 0.0456(11) 0.0267(9) -0.0010(8) -0.0049(9) 0.0025(9)
C43 0.0555(13) 0.0360(10) 0.0352(10) 0.0066(8) 0.0092(10) 0.0097(10)
C44 0.0434(13) 0.0679(16) 0.0575(14) 0.0243(13) 0.0039(11) -0.0084(11)
C45 0.083(2) 0.0589(16) 0.0531(14) 0.0162(12) -0.0119(14) -0.0351(15)
C46 0.116(2) 0.0308(11) 0.0327(11) 0.0018(9) -0.0023(13) -0.0011(13)
C47 0.0592(14) 0.0534(13) 0.0307(10) 0.0041(9) 0.0035(10) 0.0231(11)

loop_
_atom_type_symbol
_atom_type_description
_atom_type_scat_dispersion_real
_atom_type_scat_dispersion_imag
_atom_type_scat_source
Mg Mg 0.0486 0.0363 'International Tables Vol C Tables 4.2.6.8 and 6.1.1.4'
O O 0.0106 0.0060 'International Tables Vol C Tables 4.2.6.8 and 6.1.1.4'
N N 0.0061 0.0033 'International Tables Vol C Tables 4.2.6.8 and 6.1.1.4'
C C 0.0033 0.0016 'International Tables Vol C Tables 4.2.6.8 and 6.1.1.4'
H H 0.0000 0.0000 'International Tables Vol C Tables 4.2.6.8 and 6.1.1.4'

loop_
_geom_angle_atom_site_label_1
_geom_angle_atom_site_label_2
_geom_angle_atom_site_label_3
_geom_angle
_geom_angle_site_symmetry_1
_geom_angle_site_symmetry_3
_geom_angle_publ_flag
O1 Mg1 N2 134.61(5) . . ?
O1 Mg1 N1 131.77(6) . . ?
N2 Mg1 N1 92.88(5) . . ?
O1 Mg1 Mg2 167.78(4) . . ?
N2 Mg1 Mg2 46.58(4) . . ?
N1 Mg1 Mg2 46.78(4) . . ?
O2 Mg2 N2 128.23(6) . . ?
O2 Mg2 N1 137.64(6) . . ?
N2 Mg2 N1 93.88(5) . . ?
O2 Mg2 Mg1 169.22(4) . . ?
N2 Mg2 Mg1 46.84(4) . . ?
N1 Mg2 Mg1 47.54(4) . . ?
C13 O1 Mg1 172.05(10) . . ?
C27 O2 Mg2 167.48(11) . . ?
C5 N1 C2 111.04(12) . . ?
C5 N1 Mg2 122.75(10) . . ?
C2 N1 Mg2 108.72(9) . . ?
C5 N1 Mg1 110.54(9) . . ?
C2 N1 Mg1 116.32(9) . . ?
Mg2 N1 Mg1 85.67(5) . . ?
C8 N2 C11 113.89(12) . . ?
C8 N2 Mg2 121.73(10) . . ?
C11 N2 Mg2 98.46(9) . . ?
C8 N2 Mg1 115.73(10) . . ?
C11 N2 Mg1 116.89(10) . . ?
Mg2 N2 Mg1 86.58(5) . . ?
C2 C1 H1A 109.5 . . ?
C2 C1 H1B 109.5 . . ?
H1A C1 H1B 109.5 . . ?
C2 C1 H1C 109.5 . . ?
H1A C1 H1C 109.5 . . ?
H1B C1 H1C 109.5 . . ?
N1 C2 C1 109.04(14) . . ?
N1 C2 C3 114.17(13) . . ?
C1 C2 C3 109.13(14) . . ?
N1 C2 H2 108.1 . . ?
C1 C2 H2 108.1 . . ?
C3 C2 H2 108.1 . . ?
C2 C3 H3A 109.5 . . ?
C2 C3 H3B 109.5 . . ?
H3A C3 H3B 109.5 . . ?
C2 C3 H3C 109.5 . . ?
H3A C3 H3C 109.5 . . ?
H3B C3 H3C 109.5 . . ?
C5 C4 H4A 109.5 . . ?
C5 C4 H4B 109.5 . . ?
H4A C4 H4B 109.5 . . ?
C5 C4 H4C 109.5 . . ?
H4A C4 H4C 109.5 . . ?
H4B C4 H4C 109.5 . . ?
N1 C5 C4 110.20(13) . . ?
N1 C5 C6 112.66(13) . . ?
C4 C5 C6 110.19(14) . . ?
N1 C5 H5 107.9 . . ?
C4 C5 H5 107.9 . . ?
C6 C5 H5 107.9 . . ?
C5 C6 H6A 109.5 . . ?
C5 C6 H6B 109.5 . . ?
H6A C6 H6B 109.5 . . ?
C5 C6 H6C 109.5 . . ?
H6A C6 H6C 109.5 . . ?
H6B C6 H6C 109.5 . . ?
C8 C7 H7A 109.5 . . ?
C8 C7 H7B 109.5 . . ?
H7A C7 H7B 109.5 . . ?
C8 C7 H7C 109.5 . . ?
H7A C7 H7C 109.5 . . ?
H7B C7 H7C 109.5 . . ?
N2 C8 C7 110.03(13) . . ?
N2 C8 C9 114.59(13) . . ?
C7 C8 C9 108.66(13) . . ?
N2 C8 H8 107.8 . . ?
C7 C8 H8 107.8 . . ?
C9 C8 H8 107.8 . . ?
C8 C9 H9A 109.5 . . ?
C8 C9 H9B 109.5 . . ?
H9A C9 H9B 109.5 . . ?
C8 C9 H9C 109.5 . . ?
H9A C9 H9C 109.5 . . ?
H9B C9 H9C 109.5 . . ?
C11 C10 H10A 109.5 . . ?
C11 C10 H10B 109.5 . . ?
H10A C10 H10B 109.5 . . ?
C11 C10 H10C 109.5 . . ?
H10A C10 H10C 109.5 . . ?
H10B C10 H10C 109.5 . . ?
N2 C11 C10 114.52(13) . . ?
N2 C11 C12 116.03(13) . . ?
C10 C11 C12 109.80(15) . . ?
N2 C11 H11 105.1 . . ?
C10 C11 H11 105.1 . . ?
C12 C11 H11 105.1 . . ?
C11 C12 H12A 109.5 . . ?
C11 C12 H12B 109.5 . . ?
H12A C12 H12B 109.5 . . ?
C11 C12 H12C 109.5 . . ?
H12A C12 H12C 109.5 . . ?
H12B C12 H12C 109.5 . . ?
O1 C13 C18 120.47(13) . . ?
O1 C13 C14 120.20(13) . . ?
C18 C13 C14 119.32(13) . . ?
C15 C14 C13 118.61(14) . . ?
C15 C14 C19 119.52(14) . . ?
C13 C14 C19 121.87(13) . . ?
C16 C15 C14 121.89(15) . . ?
C16 C15 H15 119.1 . . ?
C14 C15 H15 119.1 . . ?
C15 C16 C17 119.41(15) . . ?
C15 C16 H16 120.3 . . ?
C17 C16 H16 120.3 . . ?
C16 C17 C18 121.99(15) . . ?
C16 C17 H17 119.0 . . ?
C18 C17 H17 119.0 . . ?
C17 C18 C13 118.68(14) . . ?
C17 C18 C23 119.67(14) . . ?
C13 C18 C23 121.63(13) . . ?
C21 C19 C14 109.66(13) . . ?
C21 C19 C22 106.56(13) . . ?
C14 C19 C22 112.72(13) . . ?
C21 C19 C20 111.84(13) . . ?
C14 C19 C20 110.14(13) . . ?
C22 C19 C20 105.87(13) . . ?
C19 C20 H20A 109.5 . . ?
C19 C20 H20B 109.5 . . ?
H20A C20 H20B 109.5 . . ?
C19 C20 H20C 109.5 . . ?
H20A C20 H20C 109.5 . . ?
H20B C20 H20C 109.5 . . ?
C19 C21 H21A 109.5 . . ?
C19 C21 H21B 109.5 . . ?
H21A C21 H21B 109.5 . . ?
C19 C21 H21C 109.5 . . ?
H21A C21 H21C 109.5 . . ?
H21B C21 H21C 109.5 . . ?
C19 C22 H22A 109.5 . . ?
C19 C22 H22B 109.5 . . ?
H22A C22 H22B 109.5 . . ?
C19 C22 H22C 109.5 . . ?
H22A C22 H22C 109.5 . . ?
H22B C22 H22C 109.5 . . ?
C25 C23 C26 106.55(14) . . ?
C25 C23 C24 111.32(14) . . ?
C26 C23 C24 105.93(13) . . ?
C25 C23 C18 109.15(13) . . ?
C26 C23 C18 112.69(13) . . ?
C24 C23 C18 111.11(13) . . ?
C23 C24 H24A 109.5 . . ?
C23 C24 H24B 109.5 . . ?
H24A C24 H24B 109.5 . . ?
C23 C24 H24C 109.5 . . ?
H24A C24 H24C 109.5 . . ?
H24B C24 H24C 109.5 . . ?
C23 C25 H25A 109.5 . . ?
C23 C25 H25B 109.5 . . ?
H25A C25 H25B 109.5 . . ?
C23 C25 H25C 109.5 . . ?
H25A C25 H25C 109.5 . . ?
H25B C25 H25C 109.5 . . ?
C23 C26 H26A 109.5 . . ?
C23 C26 H26B 109.5 . . ?
H26A C26 H26B 109.5 . . ?
C23 C26 H26C 109.5 . . ?
H26A C26 H26C 109.5 . . ?
H26B C26 H26C 109.5 . . ?
O2 C27 C32 119.78(14) . . ?
O2 C27 C28 120.42(14) . . ?
C32 C27 C28 119.80(14) . . ?
C29 C28 C27 118.07(15) . . ?
C29 C28 C33 119.93(15) . . ?
C27 C28 C33 122.00(14) . . ?
C30 C29 C28 122.13(16) . . ?
C30 C29 H29 118.9 . . ?
C28 C29 H29 118.9 . . ?
C31 C30 C29 119.44(16) . . ?
C31 C30 H30 120.3 . . ?
C29 C30 H30 120.3 . . ?
C30 C31 C32 121.94(16) . . ?
C30 C31 H31 119.0 . . ?
C32 C31 H31 119.0 . . ?
C31 C32 C27 118.30(15) . . ?
C31 C32 C37 119.87(14) . . ?
C27 C32 C37 121.82(14) . . ?
C34 C33 C36 105.34(14) . . ?
C34 C33 C35 110.79(14) . . ?
C36 C33 C35 106.39(14) . . ?
C34 C33 C28 111.00(13) . . ?
C36 C33 C28 112.41(14) . . ?
C35 C33 C28 110.71(14) . . ?
C33 C34 H34A 109.5 . . ?
C33 C34 H34B 109.5 . . ?
H34A C34 H34B 109.5 . . ?
C33 C34 H34C 109.5 . . ?
H34A C34 H34C 109.5 . . ?
H34B C34 H34C 109.5 . . ?
C33 C35 H35A 109.5 . . ?
C33 C35 H35B 109.5 . . ?
H35A C35 H35B 109.5 . . ?
C33 C35 H35C 109.5 . . ?
H35A C35 H35C 109.5 . . ?
H35B C35 H35C 109.5 . . ?
C33 C36 H36A 109.5 . . ?
C33 C36 H36B 109.5 . . ?
H36A C36 H36B 109.5 . . ?
C33 C36 H36C 109.5 . . ?
H36A C36 H36C 109.5 . . ?
H36B C36 H36C 109.5 . . ?
C38 C37 C40 106.97(13) . . ?
C38 C37 C39 106.35(13) . . ?
C40 C37 C39 110.84(13) . . ?
C38 C37 C32 112.19(14) . . ?
C40 C37 C32 110.72(13) . . ?
C39 C37 C32 109.67(13) . . ?
C37 C38 H38A 109.5 . . ?
C37 C38 H38B 109.5 . . ?
H38A C38 H38B 109.5 . . ?
C37 C38 H38C 109.5 . . ?
H38A C38 H38C 109.5 . . ?
H38B C38 H38C 109.5 . . ?
C37 C39 H39A 109.5 . . ?
C37 C39 H39B 109.5 . . ?
H39A C39 H39B 109.5 . . ?
C37 C39 H39C 109.5 . . ?
H39A C39 H39C 109.5 . . ?
H39B C39 H39C 109.5 . . ?
C37 C40 H40A 109.5 . . ?
C37 C40 H40B 109.5 . . ?
H40A C40 H40B 109.5 . . ?
C37 C40 H40C 109.5 . . ?
H40A C40 H40C 109.5 . . ?
H40B C40 H40C 109.5 . . ?
C42 C41 H41A 109.5 . . ?
C42 C41 H41B 109.5 . . ?
H41A C41 H41B 109.5 . . ?
C42 C41 H41C 109.5 . . ?
H41A C41 H41C 109.5 . . ?
H41B C41 H41C 109.5 . . ?
C43 C42 C47 117.88(19) . . ?
C43 C42 C41 121.3(2) . . ?
C47 C42 C41 120.9(2) . . ?
C44 C43 C42 120.9(2) . . ?
C44 C43 H43 119.5 . . ?
C42 C43 H43 119.5 . . ?
C43 C44 C45 120.7(2) . . ?
C43 C44 H44 119.7 . . ?
C45 C44 H44 119.7 . . ?
C46 C45 C44 119.6(2) . . ?
C46 C45 H45 120.2 . . ?
C44 C45 H45 120.2 . . ?
C45 C46 C47 119.9(2) . . ?
C45 C46 H46 120.1 . . ?
C47 C46 H46 120.1 . . ?
C46 C47 C42 120.9(2) . . ?
C46 C47 H47 119.5 . . ?
C42 C47 H47 119.5 . . ?

loop_
_geom_bond_atom_site_label_1
_geom_bond_atom_site_label_2
_geom_bond_distance
_geom_bond_site_symmetry_2
_geom_bond_publ_flag
Mg1 O1 1.8292(11) . ?
Mg1 N2 2.0878(14) . ?
Mg1 N1 2.1139(14) . ?
Mg1 Mg2 2.8572(7) . ?
Mg2 O2 1.8223(11) . ?
Mg2 N2 2.0791(14) . ?
Mg2 N1 2.0882(14) . ?
O1 C13 1.3415(18) . ?
O2 C27 1.3373(18) . ?
N1 C5 1.495(2) . ?
N1 C2 1.497(2) . ?
N2 C8 1.489(2) . ?
N2 C11 1.504(2) . ?
C1 C2 1.515(2) . ?
C1 H1A 0.9800 . ?
C1 H1B 0.9800 . ?
C1 H1C 0.9800 . ?
C2 C3 1.526(2) . ?
C2 H2 1.0000 . ?
C3 H3A 0.9800 . ?
C3 H3B 0.9800 . ?
C3 H3C 0.9800 . ?
C4 C5 1.519(2) . ?
C4 H4A 0.9800 . ?
C4 H4B 0.9800 . ?
C4 H4C 0.9800 . ?
C5 C6 1.529(2) . ?
C5 H5 1.0000 . ?
C6 H6A 0.9800 . ?
C6 H6B 0.9800 . ?
C6 H6C 0.9800 . ?
C7 C8 1.520(2) . ?
C7 H7A 0.9800 . ?
C7 H7B 0.9800 . ?
C7 H7C 0.9800 . ?
C8 C9 1.525(2) . ?
C8 H8 1.0000 . ?
C9 H9A 0.9800 . ?
C9 H9B 0.9800 . ?
C9 H9C 0.9800 . ?
C10 C11 1.529(2) . ?
C10 H10A 0.9800 . ?
C10 H10B 0.9800 . ?
C10 H10C 0.9800 . ?
C11 C12 1.534(2) . ?
C11 H11 1.0000 . ?
C12 H12A 0.9800 . ?
C12 H12B 0.9800 . ?
C12 H12C 0.9800 . ?
C13 C18 1.428(2) . ?
C13 C14 1.432(2) . ?
C14 C15 1.394(2) . ?
C14 C19 1.535(2) . ?
C15 C16 1.381(2) . ?
C15 H15 0.9500 . ?
C16 C17 1.384(2) . ?
C16 H16 0.9500 . ?
C17 C18 1.391(2) . ?
C17 H17 0.9500 . ?
C18 C23 1.540(2) . ?
C19 C21 1.535(2) . ?
C19 C22 1.540(2) . ?
C19 C20 1.541(2) . ?
C20 H20A 0.9800 . ?
C20 H20B 0.9800 . ?
C20 H20C 0.9800 . ?
C21 H21A 0.9800 . ?
C21 H21B 0.9800 . ?
C21 H21C 0.9800 . ?
C22 H22A 0.9800 . ?
C22 H22B 0.9800 . ?
C22 H22C 0.9800 . ?
C23 C25 1.536(2) . ?
C23 C26 1.539(2) . ?
C23 C24 1.539(2) . ?
C24 H24A 0.9800 . ?
C24 H24B 0.9800 . ?
C24 H24C 0.9800 . ?
C25 H25A 0.9800 . ?
C25 H25B 0.9800 . ?
C25 H25C 0.9800 . ?
C26 H26A 0.9800 . ?
C26 H26B 0.9800 . ?
C26 H26C 0.9800 . ?
C27 C32 1.427(2) . ?
C27 C28 1.429(2) . ?
C28 C29 1.394(2) . ?
C28 C33 1.540(2) . ?
C29 C30 1.382(3) . ?
C29 H29 0.9500 . ?
C30 C31 1.379(2) . ?
C30 H30 0.9500 . ?
C31 C32 1.395(2) . ?
C31 H31 0.9500 . ?
C32 C37 1.543(2) . ?
C33 C34 1.537(2) . ?
C33 C36 1.537(2) . ?
C33 C35 1.538(2) . ?
C34 H34A 0.9800 . ?
C34 H34B 0.9800 . ?
C34 H34C 0.9800 . ?
C35 H35A 0.9800 . ?
C35 H35B 0.9800 . ?
C35 H35C 0.9800 . ?
C36 H36A 0.9800 . ?
C36 H36B 0.9800 . ?
C36 H36C 0.9800 . ?
C37 C38 1.535(2) . ?
C37 C40 1.538(2) . ?
C37 C39 1.541(2) . ?
C38 H38A 0.9800 . ?
C38 H38B 0.9800 . ?
C38 H38C 0.9800 . ?
C39 H39A 0.9800 . ?
C39 H39B 0.9800 . ?
C39 H39C 0.9800 . ?
C40 H40A 0.9800 . ?
C40 H40B 0.9800 . ?
C40 H40C 0.9800 . ?
C41 C42 1.507(3) . ?
C41 H41A 0.9800 . ?
C41 H41B 0.9800 . ?
C41 H41C 0.9800 . ?
C42 C43 1.379(3) . ?
C42 C47 1.392(3) . ?
C43 C44 1.367(3) . ?
C43 H43 0.9500 . ?
C44 C45 1.371(4) . ?
C44 H44 0.9500 . ?
C45 C46 1.369(4) . ?
C45 H45 0.9500 . ?
C46 C47 1.378(3) . ?
C46 H46 0.9500 . ?
C47 H47 0.9500 . ?

loop_
_geom_torsion_atom_site_label_1
_geom_torsion_atom_site_label_2
_geom_torsion_atom_site_label_3
_geom_torsion_atom_site_label_4
_geom_torsion
_geom_torsion_site_symmetry_1
_geom_torsion_site_symmetry_2
_geom_torsion_site_symmetry_3
_geom_torsion_site_symmetry_4
_geom_torsion_publ_flag
O1 Mg1 Mg2 O2 -34.4(3) . . . . ?
N2 Mg1 Mg2 O2 67.0(2) . . . . ?
N1 Mg1 Mg2 O2 -123.3(2) . . . . ?
O1 Mg1 Mg2 N2 -101.4(2) . . . . ?
N1 Mg1 Mg2 N2 169.69(7) . . . . ?
O1 Mg1 Mg2 N1 88.9(2) . . . . ?
N2 Mg1 Mg2 N1 -169.69(7) . . . . ?
N2 Mg1 O1 C13 146.5(7) . . . . ?
N1 Mg1 O1 C13 -46.2(8) . . . . ?
Mg2 Mg1 O1 C13 -123.8(7) . . . . ?
N2 Mg2 O2 C27 -134.0(5) . . . . ?
N1 Mg2 O2 C27 53.6(5) . . . . ?
Mg1 Mg2 O2 C27 167.3(4) . . . . ?
O2 Mg2 N1 C5 -81.73(14) . . . . ?
N2 Mg2 N1 C5 104.17(12) . . . . ?
Mg1 Mg2 N1 C5 111.69(12) . . . . ?
O2 Mg2 N1 C2 50.23(13) . . . . ?
N2 Mg2 N1 C2 -123.87(10) . . . . ?
Mg1 Mg2 N1 C2 -116.35(11) . . . . ?
O2 Mg2 N1 Mg1 166.58(7) . . . . ?
N2 Mg2 N1 Mg1 -7.52(5) . . . . ?
O1 Mg1 N1 C5 73.05(12) . . . . ?
N2 Mg1 N1 C5 -115.95(10) . . . . ?
Mg2 Mg1 N1 C5 -123.43(11) . . . . ?
O1 Mg1 N1 C2 -54.75(13) . . . . ?
N2 Mg1 N1 C2 116.24(11) . . . . ?
Mg2 Mg1 N1 C2 108.76(11) . . . . ?
O1 Mg1 N1 Mg2 -163.52(6) . . . . ?
N2 Mg1 N1 Mg2 7.48(5) . . . . ?
O2 Mg2 N2 C8 -49.01(14) . . . . ?
N1 Mg2 N2 C8 125.93(11) . . . . ?
Mg1 Mg2 N2 C8 118.32(12) . . . . ?
O2 Mg2 N2 C11 75.98(11) . . . . ?
N1 Mg2 N2 C11 -109.08(9) . . . . ?
Mg1 Mg2 N2 C11 -116.69(10) . . . . ?
O2 Mg2 N2 Mg1 -167.33(6) . . . . ?
N1 Mg2 N2 Mg1 7.61(5) . . . . ?
O1 Mg1 N2 C8 39.27(14) . . . . ?
N1 Mg1 N2 C8 -131.29(11) . . . . ?
Mg2 Mg1 N2 C8 -123.79(12) . . . . ?
O1 Mg1 N2 C11 -99.18(12) . . . . ?
N1 Mg1 N2 C11 90.25(11) . . . . ?
Mg2 Mg1 N2 C11 97.76(11) . . . . ?
O1 Mg1 N2 Mg2 163.06(6) . . . . ?
N1 Mg1 N2 Mg2 -7.51(5) . . . . ?
C5 N1 C2 C1 -175.81(13) . . . . ?
Mg2 N1 C2 C1 46.26(14) . . . . ?
Mg1 N1 C2 C1 -48.25(15) . . . . ?
C5 N1 C2 C3 61.86(18) . . . . ?
Mg2 N1 C2 C3 -76.07(15) . . . . ?
Mg1 N1 C2 C3 -170.59(12) . . . . ?
C2 N1 C5 C4 -172.65(13) . . . . ?
Mg2 N1 C5 C4 -41.64(17) . . . . ?
Mg1 N1 C5 C4 56.71(14) . . . . ?
C2 N1 C5 C6 63.85(17) . . . . ?
Mg2 N1 C5 C6 -165.14(11) . . . . ?
Mg1 N1 C5 C6 -66.79(14) . . . . ?
C11 N2 C8 C7 -155.43(13) . . . . ?
Mg2 N2 C8 C7 -37.84(16) . . . . ?
Mg1 N2 C8 C7 64.88(15) . . . . ?
C11 N2 C8 C9 81.80(17) . . . . ?
Mg2 N2 C8 C9 -160.61(11) . . . . ?
Mg1 N2 C8 C9 -57.90(16) . . . . ?
C8 N2 C11 C10 46.73(18) . . . . ?
Mg2 N2 C11 C10 -83.62(14) . . . . ?
Mg1 N2 C11 C10 -174.07(11) . . . . ?
C8 N2 C11 C12 -82.83(18) . . . . ?
Mg2 N2 C11 C12 146.82(13) . . . . ?
Mg1 N2 C11 C12 56.37(17) . . . . ?
Mg1 O1 C13 C18 -72.5(8) . . . . ?
Mg1 O1 C13 C14 108.0(7) . . . . ?
O1 C13 C14 C15 -177.22(13) . . . . ?
C18 C13 C14 C15 3.3(2) . . . . ?
O1 C13 C14 C19 1.7(2) . . . . ?
C18 C13 C14 C19 -177.77(13) . . . . ?
C13 C14 C15 C16 -1.1(2) . . . . ?
C19 C14 C15 C16 179.94(15) . . . . ?
C14 C15 C16 C17 -1.4(2) . . . . ?
C15 C16 C17 C18 1.8(2) . . . . ?
C16 C17 C18 C13 0.4(2) . . . . ?
C16 C17 C18 C23 -177.93(15) . . . . ?
O1 C13 C18 C17 177.56(14) . . . . ?
C14 C13 C18 C17 -3.0(2) . . . . ?
O1 C13 C18 C23 -4.1(2) . . . . ?
C14 C13 C18 C23 175.34(13) . . . . ?
C15 C14 C19 C21 113.51(15) . . . . ?
C13 C14 C19 C21 -65.40(18) . . . . ?
C15 C14 C19 C22 -5.0(2) . . . . ?
C13 C14 C19 C22 176.07(14) . . . . ?
C15 C14 C19 C20 -123.01(15) . . . . ?
C13 C14 C19 C20 58.08(18) . . . . ?
C17 C18 C23 C25 116.36(16) . . . . ?
C13 C18 C23 C25 -61.93(18) . . . . ?
C17 C18 C23 C26 -1.8(2) . . . . ?
C13 C18 C23 C26 179.90(14) . . . . ?
C17 C18 C23 C24 -120.50(16) . . . . ?
C13 C18 C23 C24 61.20(19) . . . . ?
Mg2 O2 C27 C32 -166.6(4) . . . . ?
Mg2 O2 C27 C28 14.4(6) . . . . ?
O2 C27 C28 C29 -175.31(14) . . . . ?
C32 C27 C28 C29 5.7(2) . . . . ?
O2 C27 C28 C33 4.9(2) . . . . ?
C32 C27 C28 C33 -174.12(14) . . . . ?
C27 C28 C29 C30 -1.4(2) . . . . ?
C33 C28 C29 C30 178.40(15) . . . . ?
C28 C29 C30 C31 -2.7(3) . . . . ?
C29 C30 C31 C32 2.6(2) . . . . ?
C30 C31 C32 C27 1.7(2) . . . . ?
C30 C31 C32 C37 -177.46(15) . . . . ?
O2 C27 C32 C31 175.16(13) . . . . ?
C28 C27 C32 C31 -5.8(2) . . . . ?
O2 C27 C32 C37 -5.7(2) . . . . ?
C28 C27 C32 C37 173.29(14) . . . . ?
C29 C28 C33 C34 -124.59(16) . . . . ?
C27 C28 C33 C34 55.20(19) . . . . ?
C29 C28 C33 C36 -6.9(2) . . . . ?
C27 C28 C33 C36 172.90(15) . . . . ?
C29 C28 C33 C35 111.93(17) . . . . ?
C27 C28 C33 C35 -68.28(19) . . . . ?
C31 C32 C37 C38 2.3(2) . . . . ?
C27 C32 C37 C38 -176.83(14) . . . . ?
C31 C32 C37 C40 -117.16(16) . . . . ?
C27 C32 C37 C40 63.75(18) . . . . ?
C31 C32 C37 C39 120.21(15) . . . . ?
C27 C32 C37 C39 -58.88(19) . . . . ?
C47 C42 C43 C44 2.6(3) . . . . ?
C41 C42 C43 C44 -176.8(2) . . . . ?
C42 C43 C44 C45 -1.0(3) . . . . ?
C43 C44 C45 C46 -1.1(3) . . . . ?
C44 C45 C46 C47 1.5(3) . . . . ?
C45 C46 C47 C42 0.2(3) . . . . ?
C43 C42 C47 C46 -2.2(3) . . . . ?
C41 C42 C47 C46 177.2(2) . . . . ?
